data_1556822
loop_
_publ_author_name
'Sanjuan-Szklarz, W Fabiola'
'Hoser, Anna A.'
'Gutmann, Matthias'
'Madsen, Anders \/Ostergaard'
'Wo\'zniak, Krzysztof'

_publ_section_title
;
 Yes, one can obtain better quality structures from routine X-ray data
 collection.
;
_journal_issue 'Pt 1'
_journal_name_full IUCrJ
_journal_page_first 61
_journal_page_last 70
_journal_paper_doi 10.1107/S2052252515020941
_journal_volume 3
_journal_year 2016
_chemical_formula_sum 'C20 H30 Fe'
_chemical_formula_weight 326.29
_space_group_IT_number 64
_space_group_name_Hall '-C 2ac 2'
_space_group_name_H-M_alt 'C m c e'
_atom_sites_solution_hydrogens geom
_atom_sites_solution_primary direct
_atom_sites_solution_secondary difmap
_audit_creation_date 2008-07-30T15:42
_audit_creation_method SHELXL-97
_audit_update_record ' 2008-07-30T15:42  Initial CIF as created by GSAS2CIF'
_cell_angle_alpha 90.00
_cell_angle_beta 90.00
_cell_angle_gamma 90.00
_cell_formula_units_Z 4
_cell_length_a 15.0905(10)
_cell_length_b 11.4741(8)
_cell_length_c 9.9484(6)
_cell_measurement_temperature 90(2)
_cell_volume 1722.6(2)
_computing_structure_refinement 'SHELXL-97 (Sheldrick, 1997)'
_computing_structure_solution 'SHELXS-97 (Sheldrick, 1990)'
_diffrn_ambient_temperature 90(2)
_diffrn_measured_fraction_theta_full 0.974
_diffrn_measured_fraction_theta_max 0.974
_diffrn_radiation_monochromator graphite
_diffrn_radiation_source 'fine-focus sealed tube'
_diffrn_radiation_type MoK\a
_diffrn_radiation_wavelength 0.71073
_diffrn_reflns_av_R_equivalents 0.0000
_diffrn_reflns_av_sigmaI/netI 0.0100
_diffrn_reflns_limit_h_max 27
_diffrn_reflns_limit_h_min 0
_diffrn_reflns_limit_k_max 20
_diffrn_reflns_limit_k_min 0
_diffrn_reflns_limit_l_max 17
_diffrn_reflns_limit_l_min 0
_diffrn_reflns_number 2676
_diffrn_reflns_theta_full 39.99
_diffrn_reflns_theta_max 39.99
_diffrn_reflns_theta_min 3.03
_exptl_absorpt_coefficient_mu 0.868
_exptl_crystal_density_diffrn 1.258
_exptl_crystal_density_method 'not measured'
_exptl_crystal_F_000 704
_refine_diff_density_max 0.564
_refine_diff_density_min -0.521
_refine_diff_density_rms 0.061
_refine_ls_extinction_method none
_refine_ls_goodness_of_fit_all 2.62
_refine_ls_goodness_of_fit_ref 1.187
_refine_ls_hydrogen_treatment mixed
_refine_ls_matrix_type full
_refine_ls_number_parameters 84
_refine_ls_number_reflns 2676
_refine_ls_number_restraints 0
_refine_ls_restrained_S_all 1.187
_refine_ls_R_factor_all 0.0253
_refine_ls_R_factor_gt 0.0226
_refine_ls_shift/su_max 0.005
_refine_ls_shift/su_mean 0.001
_refine_ls_structure_factor_coef Fsqd
_refine_ls_weighting_details 'calc w=1/[\s^2^(Fo^2^)+(0.0332P)^2^+0.5477P] where P=(Fo^2^+2Fc^2^)/3'
_refine_ls_weighting_scheme calc
_refine_ls_wR_factor_gt 0.0632
_refine_ls_wR_factor_ref 0.0657
_reflns_number_gt 2430
_reflns_number_total 2676
_reflns_threshold_expression >2sigma(I)
_cod_data_source_file fc5011.cif
_cod_data_source_block FC_IAM_80
_cod_database_code 1556822

loop_
_symmetry_equiv_pos_as_xyz
'x, y, z'
'-x, -y+1/2, z+1/2'
'-x, y+1/2, -z+1/2'
'x, -y, -z'
'x+1/2, y+1/2, z'
'-x+1/2, -y+1, z+1/2'
'-x+1/2, y+1, -z+1/2'
'x+1/2, -y+1/2, -z'
'-x, -y, -z'
'x, y-1/2, -z-1/2'
'x, -y-1/2, z-1/2'
'-x, y, z'
'-x+1/2, -y+1/2, -z'
'x+1/2, y, -z-1/2'
'x+1/2, -y, z-1/2'
'-x+1/2, y+1/2, z'

loop_
_atom_site_label
_atom_site_type_symbol
_atom_site_fract_x
_atom_site_fract_y
_atom_site_fract_z
_atom_site_U_iso_or_equiv
_atom_site_adp_type
_atom_site_occupancy
_atom_site_symmetry_multiplicity
_atom_site_calc_flag
_atom_site_refinement_flags
Fe1 Fe 0.0000 0.0000 0.0000 0.00914(4) Uani 1 4 d S
C1 C 0.0000 -0.17512(6) 0.04196(7) 0.01630(11) Uani 1 2 d S
C2 C -0.07678(3) -0.12035(5) 0.09886(5) 0.01488(8) Uani 1 1 d .
C3 C -0.04743(3) -0.03166(4) 0.18982(5) 0.01210(7) Uani 1 1 d .
C4 C 0.0000 -0.27285(7) -0.05779(9) 0.0293(2) Uani 1 2 d S
C5 C -0.17110(5) -0.15343(7) 0.07266(8) 0.02706(13) Uani 1 1 d .
C6 C -0.10577(4) 0.04401(6) 0.27489(6) 0.02036(10) Uani 1 1 d .
H1 H 0.0000 -0.347(2) -0.0130(18) 0.031(5) Uiso 1 2 d S
H2 H -0.0476(9) -0.2701(15) -0.1170(16) 0.056(5) Uiso 1 1 d .
H4 H -0.1786(11) -0.1791(15) -0.0153(15) 0.039(4) Uiso 1 1 d .
H3 H -0.1898(9) -0.2141(12) 0.1364(14) 0.037(3) Uiso 1 1 d .
H5 H -0.2103(9) -0.0869(13) 0.0795(15) 0.039(4) Uiso 1 1 d .
H7 H -0.1628(9) 0.0578(12) 0.2263(13) 0.031(3) Uiso 1 1 d .
H6 H -0.1156(11) 0.0068(12) 0.3598(19) 0.035(4) Uiso 1 1 d .
H8 H -0.0777(10) 0.1196(14) 0.2929(16) 0.040(4) Uiso 1 1 d .

loop_
_atom_site_aniso_label
_atom_site_aniso_U_11
_atom_site_aniso_U_22
_atom_site_aniso_U_33
_atom_site_aniso_U_23
_atom_site_aniso_U_13
_atom_site_aniso_U_12
Fe1 0.01118(6) 0.00841(6) 0.00783(6) -0.00029(3) 0.000 0.000
C1 0.0279(3) 0.0097(2) 0.0113(2) -0.00054(18) 0.000 0.000
C2 0.01716(18) 0.01427(17) 0.01322(16) 0.00193(13) -0.00201(13) -0.00491(14)
C3 0.01273(15) 0.01317(16) 0.01038(15) 0.00037(12) 0.00147(12) -0.00007(12)
C4 0.0625(7) 0.0113(3) 0.0140(3) -0.0024(2) 0.000 0.000
C5 0.0228(2) 0.0306(3) 0.0278(3) 0.0094(2) -0.0083(2) -0.0149(2)
C6 0.0217(2) 0.0229(2) 0.0165(2) 0.00084(17) 0.00751(16) 0.00609(18)

loop_
_atom_type_symbol
_atom_type_description
_atom_type_scat_dispersion_real
_atom_type_scat_dispersion_imag
_atom_type_scat_source
C C 0.0033 0.0016 'International Tables Vol C Tables 4.2.6.8 and 6.1.1.4'
H H 0.0000 0.0000 'International Tables Vol C Tables 4.2.6.8 and 6.1.1.4'
Fe Fe 0.3463 0.8444 'International Tables Vol C Tables 4.2.6.8 and 6.1.1.4'

loop_
_geom_angle_atom_site_label_1
_geom_angle_atom_site_label_2
_geom_angle_atom_site_label_3
_geom_angle
_geom_angle_site_symmetry_1
_geom_angle_site_symmetry_3
C1 Fe1 C1 180.0 . 9
C1 Fe1 C3 68.87(2) . .
C1 Fe1 C3 111.13(2) 9 .
C1 Fe1 C3 111.13(2) . 4
C1 Fe1 C3 68.87(2) 9 4
C3 Fe1 C3 139.17(3) . 4
C1 Fe1 C3 111.13(2) . 9
C1 Fe1 C3 68.87(2) 9 9
C3 Fe1 C3 180.00(3) . 9
C3 Fe1 C3 40.83(3) 4 9
C1 Fe1 C3 68.87(2) . 12
C1 Fe1 C3 111.13(2) 9 12
C3 Fe1 C3 40.83(3) . 12
C3 Fe1 C3 180.0 4 12
C3 Fe1 C3 139.17(3) 9 12
C1 Fe1 C2 40.900(19) . 12
C1 Fe1 C2 139.099(19) 9 12
C3 Fe1 C2 68.71(2) . 12
C3 Fe1 C2 139.17(2) 4 12
C3 Fe1 C2 111.284(19) 9 12
C3 Fe1 C2 40.83(2) 12 12
C1 Fe1 C2 40.899(19) . .
C1 Fe1 C2 139.102(19) 9 .
C3 Fe1 C2 40.83(2) . .
C3 Fe1 C2 111.284(19) 4 .
C3 Fe1 C2 139.17(2) 9 .
C3 Fe1 C2 68.715(19) 12 .
C2 Fe1 C2 68.70(3) 12 .
C1 Fe1 C2 139.101(19) . 9
C1 Fe1 C2 40.898(19) 9 9
C3 Fe1 C2 139.17(2) . 9
C3 Fe1 C2 68.715(19) 4 9
C3 Fe1 C2 40.83(2) 9 9
C3 Fe1 C2 111.286(19) 12 9
C2 Fe1 C2 111.30(3) 12 9
C2 Fe1 C2 180.0 . 9
C1 Fe1 C2 139.101(19) . 4
C1 Fe1 C2 40.901(19) 9 4
C3 Fe1 C2 111.286(19) . 4
C3 Fe1 C2 40.83(2) 4 4
C3 Fe1 C2 68.715(19) 9 4
C3 Fe1 C2 139.17(2) 12 4
C2 Fe1 C2 180.0 12 4
C2 Fe1 C2 111.30(3) . 4
C2 Fe1 C2 68.70(3) 9 4
C2 C1 C2 107.75(6) . 12
C2 C1 C4 126.12(3) . .
C2 C1 C4 126.13(3) 12 .
C2 C1 Fe1 69.60(3) . .
C2 C1 Fe1 69.60(3) 12 .
C4 C1 Fe1 126.76(5) . .
C3 C2 C1 108.11(4) . .
C3 C2 C5 125.78(6) . .
C1 C2 C5 126.06(6) . .
C3 C2 Fe1 69.53(3) . .
C1 C2 Fe1 69.50(3) . .
C5 C2 Fe1 128.61(4) . .
C3 C3 C2 108.01(3) 12 .
C3 C3 C6 125.98(3) 12 .
C2 C3 C6 125.95(5) . .
C3 C3 Fe1 69.586(13) 12 .
C2 C3 Fe1 69.64(3) . .
C6 C3 Fe1 128.48(4) . .
C1 C4 H1 110.9(11) . .
C1 C4 H2 113.3(11) . .
H1 C4 H2 108.8(12) . .
C2 C5 H4 111.1(11) . .
C2 C5 H3 109.9(8) . .
H4 C5 H3 110.3(13) . .
C2 C5 H5 111.7(8) . .
H4 C5 H5 104.0(14) . .
H3 C5 H5 109.7(12) . .
C3 C6 H7 108.9(8) . .
C3 C6 H6 109.3(9) . .
H7 C6 H6 111.3(12) . .
C3 C6 H8 111.2(9) . .
H7 C6 H8 108.7(12) . .
H6 C6 H8 107.4(13) . .

loop_
_geom_bond_atom_site_label_1
_geom_bond_atom_site_label_2
_geom_bond_distance
_geom_bond_site_symmetry_2
Fe1 C1 2.0522(7) .
Fe1 C1 2.0522(7) 9
Fe1 C3 2.0519(5) .
Fe1 C3 2.0519(5) 4
Fe1 C3 2.0519(5) 9
Fe1 C3 2.0520(5) 12
Fe1 C2 2.0534(5) 12
Fe1 C2 2.0535(5) .
Fe1 C2 2.0535(5) 9
Fe1 C2 2.0535(5) 4
C1 C2 1.4344(7) .
C1 C2 1.4345(7) 12
C1 C4 1.4974(11) .
C2 C3 1.4321(7) .
C2 C5 1.4960(8) .
C3 C3 1.4315(9) 12
C3 C6 1.4984(7) .
C4 H1 0.96(2) .
C4 H2 0.929(15) .
C5 H4 0.931(15) .
C5 H3 0.983(14) .
C5 H5 0.968(15) .
C6 H7 0.999(13) .
C6 H6 0.958(18) .
C6 H8 0.982(16) .

loop_
_geom_torsion_atom_site_label_1
_geom_torsion_atom_site_label_2
_geom_torsion_atom_site_label_3
_geom_torsion_atom_site_label_4
_geom_torsion
_geom_torsion_site_symmetry_1
_geom_torsion_site_symmetry_4
C1 Fe1 C1 C2 130.8(8) 9 .
C3 Fe1 C1 C2 37.56(3) . .
C3 Fe1 C1 C2 -98.52(3) 4 .
C3 Fe1 C1 C2 -142.44(3) 9 .
C3 Fe1 C1 C2 81.48(3) 12 .
C2 Fe1 C1 C2 119.03(6) 12 .
C2 Fe1 C1 C2 180.0 9 .
C2 Fe1 C1 C2 -60.97(6) 4 .
C1 Fe1 C1 C2 11.8(8) 9 12
C3 Fe1 C1 C2 -81.48(3) . 12
C3 Fe1 C1 C2 142.44(3) 4 12
C3 Fe1 C1 C2 98.52(3) 9 12
C3 Fe1 C1 C2 -37.56(3) 12 12
C2 Fe1 C1 C2 -119.03(6) . 12
C2 Fe1 C1 C2 60.97(6) 9 12
C2 Fe1 C1 C2 180.0 4 12
C1 Fe1 C1 C4 -108.7(8) 9 .
C3 Fe1 C1 C4 158.039(14) . .
C3 Fe1 C1 C4 21.962(15) 4 .
C3 Fe1 C1 C4 -21.962(15) 9 .
C3 Fe1 C1 C4 -158.038(14) 12 .
C2 Fe1 C1 C4 -120.48(3) 12 .
C2 Fe1 C1 C4 120.48(3) . .
C2 Fe1 C1 C4 -59.52(3) 9 .
C2 Fe1 C1 C4 59.52(3) 4 .
C2 C1 C2 C3 0.37(8) 12 .
C4 C1 C2 C3 179.74(7) . .
Fe1 C1 C2 C3 -58.99(4) . .
C2 C1 C2 C5 -177.14(4) 12 .
C4 C1 C2 C5 2.23(11) . .
Fe1 C1 C2 C5 123.50(6) . .
C2 C1 C2 Fe1 59.36(5) 12 .
C4 C1 C2 Fe1 -121.26(7) . .
C1 Fe1 C2 C3 119.59(4) . .
C1 Fe1 C2 C3 -60.41(4) 9 .
C3 Fe1 C2 C3 -142.29(3) 4 .
C3 Fe1 C2 C3 180.0 9 .
C3 Fe1 C2 C3 37.71(3) 12 .
C2 Fe1 C2 C3 81.68(3) 12 .
C2 Fe1 C2 C3 -147.86(3) 9 .
C2 Fe1 C2 C3 -98.32(3) 4 .
C1 Fe1 C2 C1 180.0 9 .
C3 Fe1 C2 C1 -119.59(4) . .
C3 Fe1 C2 C1 98.12(3) 4 .
C3 Fe1 C2 C1 60.41(4) 9 .
C3 Fe1 C2 C1 -81.88(3) 12 .
C2 Fe1 C2 C1 -37.91(4) 12 .
C2 Fe1 C2 C1 92.55(3) 9 .
C2 Fe1 C2 C1 142.09(4) 4 .
C1 Fe1 C2 C5 -120.38(7) . .
C1 Fe1 C2 C5 59.62(7) 9 .
C3 Fe1 C2 C5 120.03(7) . .
C3 Fe1 C2 C5 -22.26(7) 4 .
C3 Fe1 C2 C5 -59.97(7) 9 .
C3 Fe1 C2 C5 157.74(7) 12 .
C2 Fe1 C2 C5 -158.29(6) 12 .
C2 Fe1 C2 C5 -27.83(6) 9 .
C2 Fe1 C2 C5 21.71(6) 4 .
C1 C2 C3 C3 -0.23(5) . 12
C5 C2 C3 C3 177.29(5) . 12
Fe1 C2 C3 C3 -59.211(14) . 12
C1 C2 C3 C6 -177.61(5) . .
C5 C2 C3 C6 -0.09(9) . .
Fe1 C2 C3 C6 123.42(5) . .
C1 C2 C3 Fe1 58.98(4) . .
C5 C2 C3 Fe1 -123.50(6) . .
C1 Fe1 C3 C3 81.727(11) . 12
C1 Fe1 C3 C3 -98.271(11) 9 12
C3 Fe1 C3 C3 180.0 4 12
C3 Fe1 C3 C3 -3.412(13) 9 12
C2 Fe1 C3 C3 37.71(2) 12 12
C2 Fe1 C3 C3 119.34(3) . 12
C2 Fe1 C3 C3 -60.66(3) 9 12
C2 Fe1 C3 C3 -142.29(2) 4 12
C1 Fe1 C3 C2 -37.62(3) . .
C1 Fe1 C3 C2 142.38(3) 9 .
C3 Fe1 C3 C2 60.65(3) 4 .
C3 Fe1 C3 C2 -122.76(3) 9 .
C3 Fe1 C3 C2 -119.34(3) 12 .
C2 Fe1 C3 C2 -81.64(4) 12 .
C2 Fe1 C3 C2 180.0 9 .
C2 Fe1 C3 C2 98.36(4) 4 .
C1 Fe1 C3 C6 -157.94(5) . .
C1 Fe1 C3 C6 22.06(5) 9 .
C3 Fe1 C3 C6 -59.67(5) 4 .
C3 Fe1 C3 C6 116.92(5) 9 .
C3 Fe1 C3 C6 120.33(5) 12 .
C2 Fe1 C3 C6 158.04(5) 12 .
C2 Fe1 C3 C6 -120.32(6) . .
C2 Fe1 C3 C6 59.68(6) 9 .
C2 Fe1 C3 C6 -21.96(5) 4 .
